data_1516556
loop_
_publ_author_name
'Braunschweig, Holger'
'Kramer, Thomas'
'Radacki, Krzysztof'
'Shang, Rong'
'Siedler, Eva'
'Werner, Christine'

_publ_section_title
;
 Isolation of the key intermediates of base-promoted borylene--carbonyl
 coupling reactions
;
_journal_issue 6
_journal_name_full 'Chemical Science'
_journal_page_first 2271
_journal_paper_doi 10.1039/c4sc00183d
_journal_volume 5
_journal_year 2014
_chemical_formula_moiety 'C18 H24 B Mn N2 O2'
_chemical_formula_sum 'C18 H24 B Mn N2 O2'
_chemical_formula_weight 366.14
_chemical_name_common
;

?

;
_chemical_name_systematic
; 

?

;
_space_group_IT_number 14
_symmetry_cell_setting monoclinic
_symmetry_space_group_name_Hall '-P 2ybc'
_symmetry_space_group_name_H-M 'P 1 21/c 1'
_atom_sites_solution_hydrogens geom
_atom_sites_solution_primary direct
_atom_sites_solution_secondary difmap
_audit_creation_method SHELXL-97
_cell_angle_alpha 90.00
_cell_angle_beta 115.979(7)
_cell_angle_gamma 90.00
_cell_formula_units_Z 8
_cell_length_a 24.302(2)
_cell_length_b 7.8695(7)
_cell_length_c 21.291(2)
_cell_measurement_reflns_used 9977
_cell_measurement_temperature 293(2)
_cell_measurement_theta_max 27.473
_cell_measurement_theta_min 2.674
_cell_volume 3660.4(6)
_computing_cell_refinement 'Saint+ NT ver. 7.68A (Bruker AXS)'
_computing_data_collection 'Smart NT ver. 5.63 (Bruker AXS)'
_computing_data_reduction 'Saint+ NT ver. 7.68A (Bruker AXS)'
_computing_molecular_graphics 'XP ver. 5.1 (Bruker AXS, 1998)'
_computing_publication_material 'SHELXL-97 (Sheldrick, 2008)'
_computing_structure_refinement 'SHELXL-97 (Sheldrick, 1997)'
_computing_structure_solution 'SHELXS-97 (Sheldrick, 1990)'
_diffrn_ambient_temperature 293(2)
_diffrn_detector_area_resol_mean 8.333
_diffrn_measured_fraction_theta_full 0.993
_diffrn_measured_fraction_theta_max 0.988
_diffrn_measurement_device_type 'Bruker SMART-APEX'
_diffrn_measurement_method '\f and \w scans'
_diffrn_radiation_monochromator graphite
_diffrn_radiation_source 'sealed tube'
_diffrn_radiation_type MoK\a
_diffrn_radiation_wavelength 0.71073
_diffrn_reflns_av_R_equivalents 0.0680
_diffrn_reflns_av_sigmaI/netI 0.0487
_diffrn_reflns_limit_h_max 30
_diffrn_reflns_limit_h_min -30
_diffrn_reflns_limit_k_max 9
_diffrn_reflns_limit_k_min -9
_diffrn_reflns_limit_l_max 26
_diffrn_reflns_limit_l_min -26
_diffrn_reflns_number 57971
_diffrn_reflns_theta_full 26.00
_diffrn_reflns_theta_max 26.37
_diffrn_reflns_theta_min 2.52
_exptl_absorpt_coefficient_mu 0.733
_exptl_absorpt_correction_T_max 0.7457
_exptl_absorpt_correction_T_min 0.5673
_exptl_absorpt_correction_type analytical
_exptl_absorpt_process_details 'Sadabs 2008/1 (Bruker 2008)'
_exptl_crystal_colour yellow
_exptl_crystal_density_diffrn 1.329
_exptl_crystal_density_method 'not measured'
_exptl_crystal_description needle
_exptl_crystal_F_000 1536
_exptl_crystal_size_max 0.163
_exptl_crystal_size_mid 0.146
_exptl_crystal_size_min 0.065
_refine_diff_density_max 1.228
_refine_diff_density_min -0.314
_refine_diff_density_rms 0.081
_refine_ls_extinction_method none
_refine_ls_goodness_of_fit_ref 1.066
_refine_ls_hydrogen_treatment constr
_refine_ls_matrix_type full
_refine_ls_number_parameters 496
_refine_ls_number_reflns 7403
_refine_ls_number_restraints 124
_refine_ls_restrained_S_all 1.064
_refine_ls_R_factor_all 0.0619
_refine_ls_R_factor_gt 0.0470
_refine_ls_shift/su_max 0.028
_refine_ls_shift/su_mean 0.001
_refine_ls_structure_factor_coef Fsqd
_refine_ls_weighting_details 'calc w=1/[\s^2^(Fo^2^)+(0.0563P)^2^+1.7892P] where P=(Fo^2^+2Fc^2^)/3'
_refine_ls_weighting_scheme calc
_refine_ls_wR_factor_gt 0.1011
_refine_ls_wR_factor_ref 0.1056
_reflns_number_gt 6394
_reflns_number_total 7403
_reflns_threshold_expression >2sigma(I)
_cod_data_source_file c4sc00183d1.cif
_cod_data_source_block 4
_cod_depositor_comments
;
The following automatic conversions were performed:

'_symmetry_cell_setting' value 'Monoclinic' changed to 'monoclinic'
according to
/usr/data/users/saulius/crontab/automatic-downloads/current/RSC/lib/dictionaries/cif_core.dic
dictionary named 'cif_core.dic' version 2.4.2 from 2011-04-26.

Automatic conversion script
Id: cif_fix_values 2281 2013-09-26 08:29:07Z andrius 
;
_cod_original_sg_symbol_H-M P2(1)/c
_cod_database_code 1516556

loop_
_symmetry_equiv_pos_as_xyz
'x, y, z'
'-x, y+1/2, -z+1/2'
'-x, -y, -z'
'x, -y-1/2, z-1/2'

loop_
_atom_site_label
_atom_site_type_symbol
_atom_site_fract_x
_atom_site_fract_y
_atom_site_fract_z
_atom_site_U_iso_or_equiv
_atom_site_adp_type
_atom_site_occupancy
_atom_site_symmetry_multiplicity
_atom_site_calc_flag
_atom_site_refinement_flags
_atom_site_disorder_assembly
_atom_site_disorder_group
Mn1_1 Mn 0.93054(2) 0.48471(6) 0.83420(3) 0.02131(12) Uani 1 1 d . . .
O1_1 O 0.94288(14) 0.2139(4) 0.93324(15) 0.0594(9) Uani 1 1 d . . .
C2_1 C 0.85812(17) 0.5528(5) 0.82403(19) 0.0314(8) Uani 1 1 d . A .
O2_1 O 0.80971(12) 0.6037(4) 0.81506(15) 0.0463(8) Uani 1 1 d . . .
C1_1 C 0.93517(16) 0.3169(5) 0.89100(19) 0.0356(9) Uani 1 1 d . A .
C1_2 C 1.01655(16) 0.5987(5) 0.9053(2) 0.0358(9) Uani 1 1 d . A .
H1_2 H 1.0329 0.5899 0.9536 0.043 Uiso 1 1 calc R . .
C2_2 C 0.97710(14) 0.7277(5) 0.8635(2) 0.0340(9) Uani 1 1 d . A .
H2_2 H 0.9629 0.8198 0.8796 0.041 Uiso 1 1 calc R . .
C3_2 C 0.96284(14) 0.6925(4) 0.7927(2) 0.0278(8) Uani 1 1 d . A .
H3_2 H 0.9374 0.7570 0.7544 0.033 Uiso 1 1 calc R . .
C4_2 C 0.99398(14) 0.5425(4) 0.79043(18) 0.0209(7) Uani 1 1 d . A .
H4_2 H 0.9930 0.4915 0.7506 0.025 Uiso 1 1 calc R . .
C5_2 C 1.02668(14) 0.4846(5) 0.8596(2) 0.0292(8) Uani 1 1 d . A .
H5_2 H 1.0509 0.3876 0.8732 0.035 Uiso 1 1 calc R . .
B1_3 B 0.87046(15) 0.3685(5) 0.7500(2) 0.0202(8) Uani 0.759(6) 1 d P A 1
C2_3 C 0.82021(14) 0.2199(4) 0.73215(16) 0.0225(7) Uani 0.759(6) 1 d PU A 1
C3_3 C 0.75533(19) 0.2884(6) 0.6916(3) 0.0261(10) Uani 0.759(6) 1 d PU A 1
H3A_3 H 0.7268 0.1957 0.6782 0.039 Uiso 0.759(6) 1 calc PR A 1
H3B_3 H 0.7522 0.3466 0.6506 0.039 Uiso 0.759(6) 1 calc PR A 1
H3C_3 H 0.7462 0.3659 0.7206 0.039 Uiso 0.759(6) 1 calc PR A 1
C4_3 C 0.8222(2) 0.1278(6) 0.7964(2) 0.0287(10) Uani 0.759(6) 1 d PU A 1
H4A_3 H 0.8185 0.2092 0.8280 0.043 Uiso 0.759(6) 1 calc PR A 1
H4B_3 H 0.8604 0.0683 0.8195 0.043 Uiso 0.759(6) 1 calc PR A 1
H4C_3 H 0.7890 0.0481 0.7822 0.043 Uiso 0.759(6) 1 calc PR A 1
C5_3 C 0.8297(2) 0.0846(6) 0.6844(3) 0.0238(9) Uani 0.759(6) 1 d PU A 1
H5A_3 H 0.8031 -0.0104 0.6785 0.036 Uiso 0.759(6) 1 calc PR A 1
H5B_3 H 0.8715 0.0469 0.7055 0.036 Uiso 0.759(6) 1 calc PR A 1
H5C_3 H 0.8203 0.1340 0.6396 0.036 Uiso 0.759(6) 1 calc PR A 1
B1_4 B 0.87046(15) 0.3685(5) 0.7500(2) 0.0202(8) Uani 0.188(5) 1 d P A 2
C2_4 C 0.82021(14) 0.2199(4) 0.73215(16) 0.0225(7) Uani 0.188(5) 1 d PU A 2
C3_4 C 0.8482(10) 0.066(3) 0.7178(14) 0.0261(10) Uani 0.188(5) 1 d PU A 2
H3A_4 H 0.8827 0.0314 0.7598 0.039 Uiso 0.188(5) 1 calc PR A 2
H3B_4 H 0.8615 0.0920 0.6825 0.039 Uiso 0.188(5) 1 calc PR A 2
H3C_4 H 0.8185 -0.0235 0.7017 0.039 Uiso 0.188(5) 1 calc PR A 2
C4_4 C 0.7610(9) 0.262(3) 0.6616(11) 0.0287(10) Uani 0.188(5) 1 d PU A 2
H4A_4 H 0.7730 0.2848 0.6251 0.043 Uiso 0.188(5) 1 calc PR A 2
H4B_4 H 0.7408 0.3599 0.6686 0.043 Uiso 0.188(5) 1 calc PR A 2
H4C_4 H 0.7336 0.1666 0.6487 0.043 Uiso 0.188(5) 1 calc PR A 2
C5_4 C 0.7932(9) 0.206(2) 0.7862(10) 0.0238(9) Uani 0.188(5) 1 d PU A 2
H5A_4 H 0.7592 0.1284 0.7690 0.036 Uiso 0.188(5) 1 calc PR A 2
H5B_4 H 0.7797 0.3154 0.7933 0.036 Uiso 0.188(5) 1 calc PR A 2
H5C_4 H 0.8242 0.1639 0.8298 0.036 Uiso 0.188(5) 1 calc PR A 2
B1_5 B 0.87046(15) 0.3685(5) 0.7500(2) 0.0202(8) Uani 0.053(4) 1 d P A 3
C2_5 C 0.82021(14) 0.2199(4) 0.73215(16) 0.0225(7) Uani 0.053(4) 1 d PDU A 3
H2A_5 H 0.7975 0.2319 0.7597 0.027 Uiso 0.053(4) 1 calc PR A 3
H2B_5 H 0.7917 0.2203 0.6829 0.027 Uiso 0.053(4) 1 calc PR A 3
C3_5 C 0.8592(9) 0.0568(18) 0.7519(12) 0.0261(10) Uani 0.053(4) 1 d PDU A 3
H3_5 H 0.8336 -0.0337 0.7568 0.031 Uiso 0.053(4) 1 calc PR A 3
C4_5 C 0.877(2) 0.001(5) 0.6938(19) 0.030 Uiso 0.053(4) 1 d PDU A 3
H4A_5 H 0.9150 -0.0591 0.7141 0.045 Uiso 0.053(4) 1 calc PR A 3
H4B_5 H 0.8810 0.1000 0.6697 0.045 Uiso 0.053(4) 1 calc PR A 3
H4C_5 H 0.8455 -0.0712 0.6614 0.045 Uiso 0.053(4) 1 calc PR A 3
C5_5 C 0.9156(15) 0.073(5) 0.8230(16) 0.030 Uiso 0.053(4) 1 d PDU A 3
H5D_5 H 0.9452 -0.0119 0.8266 0.045 Uiso 0.053(4) 1 calc PR A 3
H5E_5 H 0.9036 0.0580 0.8599 0.045 Uiso 0.053(4) 1 calc PR A 3
H5F_5 H 0.9334 0.1839 0.8268 0.045 Uiso 0.053(4) 1 calc PR A 3
N1_6 N 0.86187(11) 0.4562(3) 0.67917(14) 0.0172(5) Uani 1 1 d . . .
C2_6 C 0.82895(13) 0.6005(4) 0.65584(16) 0.0198(7) Uani 1 1 d . A .
H2_6 H 0.8084 0.6423 0.6806 0.024 Uiso 1 1 calc R . .
C3_6 C 0.82389(14) 0.6884(4) 0.59880(16) 0.0219(7) Uani 1 1 d . . .
H3_6 H 0.8003 0.7865 0.5853 0.026 Uiso 1 1 calc R A .
C4_6 C 0.85504(13) 0.6294(4) 0.55945(16) 0.0211(6) Uani 1 1 d . A .
C5_6 C 0.88796(14) 0.4746(4) 0.58296(17) 0.0204(7) Uani 1 1 d . . .
H5_6 H 0.9080 0.4269 0.5587 0.024 Uiso 1 1 calc R A .
C6_6 C 0.89014(13) 0.3966(4) 0.64089(16) 0.0186(7) Uani 1 1 d . A .
H6_6 H 0.9124 0.2962 0.6553 0.022 Uiso 1 1 calc R . .
N7_6 N 0.85385(13) 0.7152(4) 0.50453(14) 0.0297(7) Uani 1 1 d . . .
C8_6 C 0.82202(18) 0.8770(5) 0.48365(19) 0.0355(9) Uani 1 1 d . A .
H8A_6 H 0.7804 0.8635 0.4765 0.053 Uiso 1 1 calc R . .
H8B_6 H 0.8225 0.9145 0.4410 0.053 Uiso 1 1 calc R . .
H8C_6 H 0.8421 0.9597 0.5196 0.053 Uiso 1 1 calc R . .
C9_6 C 0.8898(2) 0.6547(6) 0.4680(2) 0.0480(12) Uani 1 1 d . A .
H9A_6 H 0.9317 0.6393 0.5012 0.072 Uiso 1 1 calc R . .
H9B_6 H 0.8876 0.7370 0.4337 0.072 Uiso 1 1 calc R . .
H9C_6 H 0.8734 0.5484 0.4453 0.072 Uiso 1 1 calc R . .
Mn1_11 Mn 0.56585(2) 0.45158(7) 0.90833(3) 0.02413(14) Uani 1 1 d . . .
O1_11 O 0.68543(11) 0.5652(4) 1.01400(14) 0.0438(7) Uani 1 1 d . . .
C2_11 C 0.55956(16) 0.2800(6) 0.9578(2) 0.0456(11) Uani 1 1 d . B .
O2_11 O 0.55118(15) 0.1733(5) 0.9902(2) 0.0755(12) Uani 1 1 d . . .
C1_11 C 0.63725(17) 0.5175(5) 0.97240(19) 0.0318(9) Uani 1 1 d . B .
C1_12 C 0.47830(15) 0.5574(5) 0.8920(2) 0.0349(9) Uani 1 1 d . B .
H1_12 H 0.4606 0.5433 0.9225 0.042 Uiso 1 1 calc R . .
C2_12 C 0.47078(15) 0.4483(5) 0.8358(2) 0.0340(9) Uani 1 1 d . B .
H2_12 H 0.4473 0.3497 0.8234 0.041 Uiso 1 1 calc R . .
C3_12 C 0.50436(15) 0.5131(5) 0.80204(18) 0.0282(8) Uani 1 1 d . B .
H3_12 H 0.5070 0.4660 0.7634 0.034 Uiso 1 1 calc R . .
C4_12 C 0.53374(15) 0.6636(4) 0.83754(18) 0.0275(8) Uani 1 1 d . B .
H4_12 H 0.5593 0.7328 0.8265 0.033 Uiso 1 1 calc R . .
C5_12 C 0.51707(14) 0.6899(4) 0.89329(19) 0.0312(8) Uani 1 1 d . B .
H5_12 H 0.5298 0.7796 0.9249 0.037 Uiso 1 1 calc R . .
B1_13 B 0.62552(15) 0.3345(5) 0.88196(18) 0.0193(8) Uani 0.495(4) 1 d P B 1
C2_13 C 0.67301(14) 0.1782(4) 0.91287(17) 0.0251(7) Uani 0.495(4) 1 d PU B 1
C3_13 C 0.6727(3) 0.0778(9) 0.9717(4) 0.0281(10) Uani 0.495(4) 1 d PU B 1
H3A_13 H 0.6363 0.0094 0.9552 0.042 Uiso 0.495(4) 1 calc PR B 1
H3B_13 H 0.6734 0.1535 1.0075 0.042 Uiso 0.495(4) 1 calc PR B 1
H3C_13 H 0.7080 0.0055 0.9906 0.042 Uiso 0.495(4) 1 calc PR B 1
C4_13 C 0.7412(3) 0.2509(9) 0.9413(4) 0.0270(11) Uani 0.495(4) 1 d PU B 1
H4A_13 H 0.7483 0.3320 0.9777 0.041 Uiso 0.495(4) 1 calc PR B 1
H4B_13 H 0.7462 0.3051 0.9037 0.041 Uiso 0.495(4) 1 calc PR B 1
H4C_13 H 0.7699 0.1591 0.9594 0.041 Uiso 0.495(4) 1 calc PR B 1
C5_13 C 0.6714(3) 0.0490(8) 0.8549(4) 0.0250(10) Uani 0.495(4) 1 d PU B 1
H5A_13 H 0.6977 -0.0457 0.8770 0.038 Uiso 0.495(4) 1 calc PR B 1
H5B_13 H 0.6852 0.1052 0.8244 0.038 Uiso 0.495(4) 1 calc PR B 1
H5C_13 H 0.6303 0.0090 0.8284 0.038 Uiso 0.495(4) 1 calc PR B 1
B1_14 B 0.62552(15) 0.3345(5) 0.88196(18) 0.0193(8) Uani 0.457(4) 1 d P B 2
C2_14 C 0.67301(14) 0.1782(4) 0.91287(17) 0.0251(7) Uani 0.457(4) 1 d PU B 2
C3_14 C 0.7195(3) 0.1660(10) 0.8869(4) 0.0281(10) Uani 0.457(4) 1 d PU B 2
H3A_14 H 0.7461 0.2630 0.9023 0.042 Uiso 0.457(4) 1 calc PR B 2
H3B_14 H 0.7000 0.1626 0.8368 0.042 Uiso 0.457(4) 1 calc PR B 2
H3C_14 H 0.7431 0.0642 0.9046 0.042 Uiso 0.457(4) 1 calc PR B 2
C4_14 C 0.6292(3) 0.0181(9) 0.8907(4) 0.0270(11) Uani 0.457(4) 1 d PU B 2
H4A_14 H 0.6071 0.0141 0.8407 0.041 Uiso 0.457(4) 1 calc PR B 2
H4B_14 H 0.6008 0.0266 0.9107 0.041 Uiso 0.457(4) 1 calc PR B 2
H4C_14 H 0.6531 -0.0834 0.9072 0.041 Uiso 0.457(4) 1 calc PR B 2
C5_14 C 0.7036(3) 0.1771(9) 0.9946(4) 0.0250(10) Uani 0.457(4) 1 d PU B 2
H5A_14 H 0.7218 0.0679 1.0113 0.038 Uiso 0.457(4) 1 calc PR B 2
H5B_14 H 0.6731 0.1994 1.0108 0.038 Uiso 0.457(4) 1 calc PR B 2
H5C_14 H 0.7347 0.2632 1.0119 0.038 Uiso 0.457(4) 1 calc PR B 2
B1_15 B 0.62552(15) 0.3345(5) 0.88196(18) 0.0193(8) Uani 0.048(5) 1 d P B 3
C2_15 C 0.67301(14) 0.1782(4) 0.91287(17) 0.0251(7) Uani 0.048(5) 1 d PDU B 3
H2A_15 H 0.6748 0.1098 0.8759 0.030 Uiso 0.048(5) 1 calc PR B 3
H2B_15 H 0.7138 0.2174 0.9439 0.030 Uiso 0.048(5) 1 calc PR B 3
C3_15 C 0.6432(13) 0.081(4) 0.9527(15) 0.0281(10) Uani 0.048(5) 1 d PDU B 3
H3_15 H 0.6434 0.1576 0.9891 0.034 Uiso 0.048(5) 1 calc PR B 3
C4_15 C 0.681(2) -0.077(5) 0.990(3) 0.030 Uiso 0.048(5) 1 d PDU B 3
H4A_15 H 0.6700 -0.1703 0.9583 0.045 Uiso 0.048(5) 1 calc PR B 3
H4B_15 H 0.6720 -0.1056 1.0289 0.045 Uiso 0.048(5) 1 calc PR B 3
H4C_15 H 0.7236 -0.0524 1.0074 0.045 Uiso 0.048(5) 1 calc PR B 3
C5_15 C 0.5757(12) 0.036(7) 0.906(3) 0.033 Uiso 0.048(5) 1 d PDU B 3
H5A_15 H 0.5497 0.1038 0.9193 0.050 Uiso 0.048(5) 1 calc PR B 3
H5B_15 H 0.5690 -0.0820 0.9111 0.050 Uiso 0.048(5) 1 calc PR B 3
H5C_15 H 0.5665 0.0591 0.8580 0.050 Uiso 0.048(5) 1 calc PR B 3
N1_16 N 0.63478(11) 0.4238(3) 0.82123(14) 0.0182(5) Uani 1 1 d . . .
C2_16 C 0.61001(13) 0.3605(4) 0.75481(17) 0.0201(7) Uani 1 1 d . B .
H2_16 H 0.5897 0.2568 0.7462 0.024 Uiso 1 1 calc R . .
C3_16 C 0.61381(14) 0.4432(4) 0.70045(18) 0.0214(7) Uani 1 1 d . . .
H3_16 H 0.5954 0.3960 0.6559 0.026 Uiso 1 1 calc R B .
C4_16 C 0.64519(13) 0.5990(4) 0.71091(16) 0.0185(7) Uani 1 1 d . B .
C5_16 C 0.67152(12) 0.6612(4) 0.78007(16) 0.0174(6) Uani 1 1 d . . .
H5_16 H 0.6935 0.7625 0.7907 0.021 Uiso 1 1 calc R B .
C6_16 C 0.66472(13) 0.5730(4) 0.83118(17) 0.0190(7) Uani 1 1 d . B .
H6_16 H 0.6819 0.6187 0.8760 0.023 Uiso 1 1 calc R . .
N7_16 N 0.64960(12) 0.6841(3) 0.65838(14) 0.0241(6) Uani 1 1 d . . .
C8_16 C 0.61889(18) 0.6237(5) 0.58684(18) 0.0360(9) Uani 1 1 d . B .
H8A_16 H 0.6336 0.5122 0.5839 0.054 Uiso 1 1 calc R . .
H8B_16 H 0.6272 0.6998 0.5568 0.054 Uiso 1 1 calc R . .
H8C_16 H 0.5756 0.6193 0.5725 0.054 Uiso 1 1 calc R . .
C9_16 C 0.68284(17) 0.8436(4) 0.67176(18) 0.0295(8) Uani 1 1 d . B .
H9A_16 H 0.6627 0.9268 0.6874 0.044 Uiso 1 1 calc R . .
H9B_16 H 0.6839 0.8826 0.6296 0.044 Uiso 1 1 calc R . .
H9C_16 H 0.7239 0.8269 0.7071 0.044 Uiso 1 1 calc R . .

loop_
_atom_site_aniso_label
_atom_site_aniso_U_11
_atom_site_aniso_U_22
_atom_site_aniso_U_33
_atom_site_aniso_U_23
_atom_site_aniso_U_13
_atom_site_aniso_U_12
Mn1_1 0.0189(2) 0.0257(3) 0.0206(3) -0.0078(2) 0.0098(2) -0.01099(19)
O1_1 0.0622(19) 0.070(2) 0.0317(16) 0.0119(16) 0.0073(15) -0.0357(17)
C2_1 0.0307(19) 0.044(2) 0.0255(19) -0.0203(16) 0.0177(16) -0.0189(17)
O2_1 0.0254(14) 0.071(2) 0.0481(17) -0.0324(15) 0.0216(13) -0.0112(13)
C1_1 0.0315(19) 0.045(2) 0.027(2) -0.0077(18) 0.0098(17) -0.0213(18)
C1_2 0.0299(19) 0.054(2) 0.0232(19) -0.0120(18) 0.0114(16) -0.0266(18)
C2_2 0.0236(16) 0.037(2) 0.049(2) -0.0231(19) 0.0231(19) -0.0192(15)
C3_2 0.0183(15) 0.0268(19) 0.042(2) 0.0002(16) 0.0161(15) -0.0063(14)
C4_2 0.0160(14) 0.0213(17) 0.0272(18) -0.0039(14) 0.0110(14) -0.0050(12)
C5_2 0.0173(16) 0.0266(19) 0.041(2) -0.0034(16) 0.0100(16) -0.0048(14)
B1_3 0.0161(16) 0.0221(19) 0.0240(19) -0.0039(15) 0.0103(15) -0.0009(14)
C2_3 0.0193(13) 0.0260(18) 0.0236(16) -0.0067(13) 0.0107(12) -0.0065(12)
C3_3 0.0201(15) 0.0284(18) 0.030(2) -0.0092(15) 0.0112(14) -0.0065(12)
C4_3 0.0291(19) 0.031(2) 0.0254(16) -0.0041(15) 0.0112(14) -0.0145(15)
C5_3 0.0241(19) 0.0213(19) 0.0235(18) -0.0048(16) 0.0079(16) -0.0047(15)
B1_4 0.0161(16) 0.0221(19) 0.0240(19) -0.0039(15) 0.0103(15) -0.0009(14)
C2_4 0.0193(13) 0.0260(18) 0.0236(16) -0.0067(13) 0.0107(12) -0.0065(12)
C3_4 0.0201(15) 0.0284(18) 0.030(2) -0.0092(15) 0.0112(14) -0.0065(12)
C4_4 0.0291(19) 0.031(2) 0.0254(16) -0.0041(15) 0.0112(14) -0.0145(15)
C5_4 0.0241(19) 0.0213(19) 0.0235(18) -0.0048(16) 0.0079(16) -0.0047(15)
B1_5 0.0161(16) 0.0221(19) 0.0240(19) -0.0039(15) 0.0103(15) -0.0009(14)
C2_5 0.0193(13) 0.0260(18) 0.0236(16) -0.0067(13) 0.0107(12) -0.0065(12)
C3_5 0.0201(15) 0.0284(18) 0.030(2) -0.0092(15) 0.0112(14) -0.0065(12)
N1_6 0.0155(12) 0.0181(13) 0.0176(13) -0.0059(11) 0.0070(11) -0.0011(10)
C2_6 0.0184(15) 0.0205(17) 0.0218(16) -0.0066(13) 0.0101(13) 0.0024(12)
C3_6 0.0200(15) 0.0212(19) 0.0219(17) -0.0032(14) 0.0066(14) 0.0074(13)
C4_6 0.0193(14) 0.0264(16) 0.0156(16) -0.0052(14) 0.0058(13) 0.0033(12)
C5_6 0.0191(14) 0.0280(17) 0.0140(16) -0.0055(13) 0.0074(13) 0.0035(12)
C6_6 0.0165(14) 0.0167(16) 0.0210(16) -0.0049(13) 0.0068(13) 0.0023(12)
N7_6 0.0336(16) 0.0410(18) 0.0167(14) 0.0059(13) 0.0131(13) 0.0198(14)
C8_6 0.041(2) 0.041(2) 0.0229(19) 0.0088(17) 0.0124(17) 0.0188(18)
C9_6 0.064(3) 0.062(3) 0.025(2) 0.018(2) 0.027(2) 0.037(2)
Mn1_11 0.0176(2) 0.0321(3) 0.0233(3) 0.0116(2) 0.0096(2) 0.00844(19)
O1_11 0.0261(14) 0.073(2) 0.0232(14) -0.0155(14) 0.0028(12) 0.0125(13)
C2_11 0.0253(19) 0.062(3) 0.061(3) 0.035(2) 0.029(2) 0.0242(19)
O2_11 0.065(2) 0.079(2) 0.108(3) 0.074(2) 0.062(2) 0.0436(19)
C1_11 0.032(2) 0.046(2) 0.0232(19) 0.0016(16) 0.0171(17) 0.0147(17)
C1_12 0.0190(16) 0.048(2) 0.040(2) 0.0184(18) 0.0148(16) 0.0169(16)
C2_12 0.0151(16) 0.032(2) 0.046(2) 0.0080(18) 0.0049(16) 0.0037(14)
C3_12 0.0203(16) 0.035(2) 0.0198(17) 0.0038(15) 0.0002(14) 0.0108(14)
C4_12 0.0231(16) 0.0261(18) 0.0290(19) 0.0154(15) 0.0075(15) 0.0081(14)
C5_12 0.0275(17) 0.0337(19) 0.0257(19) 0.0034(16) 0.0055(16) 0.0158(14)
B1_13 0.0168(16) 0.0206(19) 0.0166(18) 0.0005(14) 0.0038(14) -0.0052(14)
C2_13 0.0250(15) 0.0226(17) 0.0214(15) -0.0017(12) 0.0045(13) -0.0017(12)
C3_13 0.027(2) 0.028(2) 0.0294(19) 0.0051(17) 0.0120(17) 0.0073(16)
C4_13 0.0244(18) 0.022(2) 0.029(2) -0.0003(17) 0.0061(17) 0.0002(15)
C5_13 0.025(2) 0.020(2) 0.0239(17) -0.0005(15) 0.0055(16) 0.0060(16)
B1_14 0.0168(16) 0.0206(19) 0.0166(18) 0.0005(14) 0.0038(14) -0.0052(14)
C2_14 0.0250(15) 0.0226(17) 0.0214(15) -0.0017(12) 0.0045(13) -0.0017(12)
C3_14 0.027(2) 0.028(2) 0.0294(19) 0.0051(17) 0.0120(17) 0.0073(16)
C4_14 0.0244(18) 0.022(2) 0.029(2) -0.0003(17) 0.0061(17) 0.0002(15)
C5_14 0.025(2) 0.020(2) 0.0239(17) -0.0005(15) 0.0055(16) 0.0060(16)
B1_15 0.0168(16) 0.0206(19) 0.0166(18) 0.0005(14) 0.0038(14) -0.0052(14)
C2_15 0.0250(15) 0.0226(17) 0.0214(15) -0.0017(12) 0.0045(13) -0.0017(12)
C3_15 0.027(2) 0.028(2) 0.0294(19) 0.0051(17) 0.0120(17) 0.0073(16)
N1_16 0.0166(12) 0.0166(13) 0.0185(14) 0.0007(11) 0.0051(11) 0.0004(10)
C2_16 0.0175(15) 0.0156(15) 0.0260(18) -0.0035(13) 0.0084(14) -0.0048(13)
C3_16 0.0195(15) 0.0233(17) 0.0196(16) -0.0036(13) 0.0068(14) -0.0014(13)
C4_16 0.0159(14) 0.0225(16) 0.0192(16) -0.0002(13) 0.0097(13) -0.0011(12)
C5_16 0.0124(14) 0.0200(16) 0.0181(16) -0.0039(13) 0.0051(12) -0.0059(12)
C6_16 0.0160(14) 0.0202(16) 0.0175(16) -0.0027(13) 0.0044(13) -0.0039(12)
N7_16 0.0307(15) 0.0280(16) 0.0162(14) -0.0027(12) 0.0127(12) -0.0108(12)
C8_16 0.046(2) 0.043(2) 0.0199(18) -0.0043(16) 0.0163(17) -0.0146(18)
C9_16 0.0379(19) 0.0312(19) 0.0239(18) -0.0007(15) 0.0178(16) -0.0119(17)

loop_
_atom_type_symbol
_atom_type_description
_atom_type_scat_dispersion_real
_atom_type_scat_dispersion_imag
_atom_type_scat_source
C C 0.0033 0.0016 'International Tables Vol C Tables 4.2.6.8 and 6.1.1.4'
H H 0.0000 0.0000 'International Tables Vol C Tables 4.2.6.8 and 6.1.1.4'
B B 0.0013 0.0007 'International Tables Vol C Tables 4.2.6.8 and 6.1.1.4'
Mn Mn 0.3368 0.7283 'International Tables Vol C Tables 4.2.6.8 and 6.1.1.4'
N N 0.0061 0.0033 'International Tables Vol C Tables 4.2.6.8 and 6.1.1.4'
O O 0.0106 0.0060 'International Tables Vol C Tables 4.2.6.8 and 6.1.1.4'

loop_
_exptl_crystal_face_index_h
_exptl_crystal_face_index_k
_exptl_crystal_face_index_l
_exptl_crystal_face_perp_dist
2.00 -2.00 1.00 0.0750
-1.00 -1.00 0.00 0.0710
-1.00 2.00 2.00 0.0560
-1.00 0.00 2.00 0.0530
0.00 1.00 1.00 0.0320
0.00 -1.00 -1.00 0.0250
0.00 1.00 2.00 0.0320
-1.00 -2.00 2.00 0.0610
0.00 0.00 1.00 0.0320
0.00 0.00 -1.00 0.0230
0.00 -2.00 1.00 0.0570
0.00 2.00 -1.00 0.0150

loop_
_geom_angle_atom_site_label_1
_geom_angle_atom_site_label_2
_geom_angle_atom_site_label_3
_geom_angle
C2_1 Mn1_1 C1_1 94.15(18)
O2_1 C2_1 Mn1_1 176.9(4)
O1_1 C1_1 Mn1_1 173.6(3)
C2_2 C1_2 C5_2 107.2(3)
C2_2 C1_2 H1_2 126.4
C5_2 C1_2 H1_2 126.4
C1_2 C2_2 C3_2 108.2(3)
C1_2 C2_2 H2_2 125.9
C3_2 C2_2 H2_2 125.9
C4_2 C3_2 C2_2 108.3(3)
C4_2 C3_2 H3_2 125.8
C2_2 C3_2 H3_2 125.8
C5_2 C4_2 C3_2 107.4(3)
C5_2 C4_2 H4_2 126.3
C3_2 C4_2 H4_2 126.3
C4_2 C5_2 C1_2 108.9(3)
C4_2 C5_2 H5_2 125.6
C1_2 C5_2 H5_2 125.6
C3_3 C2_3 C4_3 107.0(3)
C3_3 C2_3 C5_3 106.5(3)
C4_3 C2_3 C5_3 107.7(3)
C3_3 C2_3 B1_3 111.4(3)
C4_3 C2_3 B1_3 114.1(3)
C5_3 C2_3 B1_3 109.6(3)
C3_4 C2_4 C5_4 118.2(11)
C3_4 C2_4 C4_4 106.3(12)
C5_4 C2_4 C4_4 102.3(11)
C3_4 C2_4 B1_4 105.7(8)
C5_4 C2_4 B1_4 113.5(7)
C4_4 C2_4 B1_4 110.4(8)
C2_4 C3_4 H3A_4 109.5
C2_4 C3_4 H3B_4 109.5
H3A_4 C3_4 H3B_4 109.5
C2_4 C3_4 H3C_4 109.5
H3A_4 C3_4 H3C_4 109.5
H3B_4 C3_4 H3C_4 109.5
C2_4 C4_4 H4A_4 109.5
C2_4 C4_4 H4B_4 109.5
H4A_4 C4_4 H4B_4 109.5
C2_4 C4_4 H4C_4 109.5
H4A_4 C4_4 H4C_4 109.5
H4B_4 C4_4 H4C_4 109.5
C2_4 C5_4 H5A_4 109.5
C2_4 C5_4 H5B_4 109.5
H5A_4 C5_4 H5B_4 109.5
C2_4 C5_4 H5C_4 109.5
H5A_4 C5_4 H5C_4 109.5
H5B_4 C5_4 H5C_4 109.5
C3_5 C2_5 B1_5 103.2(10)
C3_5 C2_5 H2A_5 111.1
B1_5 C2_5 H2A_5 111.1
C3_5 C2_5 H2B_5 111.1
B1_5 C2_5 H2B_5 111.1
H2A_5 C2_5 H2B_5 109.1
C5_5 C3_5 C4_5 111.8(3)
C5_5 C3_5 C2_5 112.0(3)
C4_5 C3_5 C2_5 111.7(3)
C5_5 C3_5 H3_5 107.0
C4_5 C3_5 H3_5 107.0
C2_5 C3_5 H3_5 107.0
C2_6 N1_6 C6_6 116.3(3)
N1_6 C2_6 C3_6 124.4(3)
N1_6 C2_6 H2_6 117.8
C3_6 C2_6 H2_6 117.8
C2_6 C3_6 C4_6 119.7(3)
C2_6 C3_6 H3_6 120.1
C4_6 C3_6 H3_6 120.1
N7_6 C4_6 C5_6 122.2(3)
N7_6 C4_6 C3_6 122.2(3)
C5_6 C4_6 C3_6 115.6(3)
C6_6 C5_6 C4_6 119.9(3)
C6_6 C5_6 H5_6 120.0
C4_6 C5_6 H5_6 120.0
C5_6 C6_6 N1_6 124.1(3)
C5_6 C6_6 H6_6 118.0
N1_6 C6_6 H6_6 118.0
C4_6 N7_6 C8_6 120.9(3)
C4_6 N7_6 C9_6 120.3(3)
C8_6 N7_6 C9_6 118.6(3)
N7_6 C8_6 H8A_6 109.5
N7_6 C8_6 H8B_6 109.5
H8A_6 C8_6 H8B_6 109.5
N7_6 C8_6 H8C_6 109.5
H8A_6 C8_6 H8C_6 109.5
H8B_6 C8_6 H8C_6 109.5
N7_6 C9_6 H9A_6 109.5
N7_6 C9_6 H9B_6 109.5
H9A_6 C9_6 H9B_6 109.5
N7_6 C9_6 H9C_6 109.5
H9A_6 C9_6 H9C_6 109.5
H9B_6 C9_6 H9C_6 109.5
C1_11 Mn1_11 C2_11 94.44(19)
O2_11 C2_11 Mn1_11 174.4(3)
O1_11 C1_11 Mn1_11 177.9(4)
C5_12 C1_12 C2_12 107.7(3)
C5_12 C1_12 H1_12 126.1
C2_12 C1_12 H1_12 126.1
C3_12 C2_12 C1_12 108.9(3)
C3_12 C2_12 H2_12 125.5
C1_12 C2_12 H2_12 125.5
C2_12 C3_12 C4_12 107.6(3)
C2_12 C3_12 H3_12 126.2
C4_12 C3_12 H3_12 126.2
C3_12 C4_12 C5_12 107.7(3)
C3_12 C4_12 H4_12 126.1
C5_12 C4_12 H4_12 126.1
C1_12 C5_12 C4_12 108.1(3)
C1_12 C5_12 H5_12 126.0
C4_12 C5_12 H5_12 126.0
C3_13 C2_13 C5_13 107.9(4)
C3_13 C2_13 C4_13 105.0(4)
C5_13 C2_13 C4_13 101.1(4)
C3_13 C2_13 B1_13 118.8(4)
C5_13 C2_13 B1_13 113.7(3)
C4_13 C2_13 B1_13 108.6(3)
C3_14 C2_14 C5_14 110.5(4)
C3_14 C2_14 C4_14 111.4(5)
C5_14 C2_14 C4_14 104.9(4)
C3_14 C2_14 B1_14 115.4(4)
C5_14 C2_14 B1_14 111.3(3)
C4_14 C2_14 B1_14 102.6(3)
C2_14 C3_14 H3A_14 109.5
C2_14 C3_14 H3B_14 109.5
H3A_14 C3_14 H3B_14 109.5
C2_14 C3_14 H3C_14 109.5
H3A_14 C3_14 H3C_14 109.5
H3B_14 C3_14 H3C_14 109.5
C2_14 C4_14 H4A_14 109.5
C2_14 C4_14 H4B_14 109.5
H4A_14 C4_14 H4B_14 109.5
C2_14 C4_14 H4C_14 109.5
H4A_14 C4_14 H4C_14 109.5
H4B_14 C4_14 H4C_14 109.5
C2_14 C5_14 H5A_14 109.5
C2_14 C5_14 H5B_14 109.5
H5A_14 C5_14 H5B_14 109.5
C2_14 C5_14 H5C_14 109.5
H5A_14 C5_14 H5C_14 109.5
H5B_14 C5_14 H5C_14 109.5
C3_15 C2_15 B1_15 100.3(12)
C3_15 C2_15 H2A_15 111.7
B1_15 C2_15 H2A_15 111.7
C3_15 C2_15 H2B_15 111.7
B1_15 C2_15 H2B_15 111.7
H2A_15 C2_15 H2B_15 109.5
C4_15 C3_15 C2_15 111.9(7)
C4_15 C3_15 C5_15 111.9(7)
C2_15 C3_15 C5_15 112.4(7)
C4_15 C3_15 H3_15 106.7
C2_15 C3_15 H3_15 106.7
C5_15 C3_15 H3_15 106.7
C6_16 N1_16 C2_16 116.3(3)
N1_16 C2_16 C3_16 122.8(3)
N1_16 C2_16 H2_16 118.6
C3_16 C2_16 H2_16 118.6
C2_16 C3_16 C4_16 120.9(3)
C2_16 C3_16 H3_16 119.6
C4_16 C3_16 H3_16 119.6
N7_16 C4_16 C3_16 122.4(3)
N7_16 C4_16 C5_16 121.9(3)
C3_16 C4_16 C5_16 115.7(3)
C6_16 C5_16 C4_16 119.9(3)
C6_16 C5_16 H5_16 120.0
C4_16 C5_16 H5_16 120.0
N1_16 C6_16 C5_16 124.4(3)
N1_16 C6_16 H6_16 117.8
C5_16 C6_16 H6_16 117.8
C4_16 N7_16 C9_16 120.4(3)
C4_16 N7_16 C8_16 121.1(3)
C9_16 N7_16 C8_16 118.4(3)
N7_16 C8_16 H8A_16 109.5
N7_16 C8_16 H8B_16 109.5
H8A_16 C8_16 H8B_16 109.5
N7_16 C8_16 H8C_16 109.5
H8A_16 C8_16 H8C_16 109.5
H8B_16 C8_16 H8C_16 109.5
N7_16 C9_16 H9A_16 109.5
N7_16 C9_16 H9B_16 109.5
H9A_16 C9_16 H9B_16 109.5
N7_16 C9_16 H9C_16 109.5
H9A_16 C9_16 H9C_16 109.5
H9B_16 C9_16 H9C_16 109.5

loop_
_geom_bond_atom_site_label_1
_geom_bond_atom_site_label_2
_geom_bond_distance
Mn1_1 C2_1 1.760(4)
Mn1_1 C1_1 1.761(4)
Mn1_1 B1_3 1.972(4)
O1_1 C1_1 1.164(5)
C2_1 O2_1 1.176(5)
C1_2 C2_2 1.412(6)
C1_2 C5_2 1.422(6)
C1_2 H1_2 0.9300
C2_2 C3_2 1.417(5)
C2_2 H2_2 0.9300
C3_2 C4_2 1.414(5)
C3_2 H3_2 0.9300
C4_2 C5_2 1.408(5)
C4_2 H4_2 0.9300
C5_2 H5_2 0.9300
B1_3 C2_3 1.612(5)
C2_3 C3_3 1.526(5)
C2_3 C4_3 1.531(5)
C2_3 C5_3 1.558(5)
C3_3 H3A_3 0.9600
C3_3 H3B_3 0.9600
C3_3 H3C_3 0.9600
C4_3 H4A_3 0.9600
C4_3 H4B_3 0.9600
C4_3 H4C_3 0.9600
C5_3 H5A_3 0.9600
C5_3 H5B_3 0.9600
C5_3 H5C_3 0.9600
B1_4 C2_4 1.612(5)
C2_4 C3_4 1.48(2)
C2_4 C5_4 1.559(18)
C2_4 C4_4 1.59(2)
C3_4 H3A_4 0.9600
C3_4 H3B_4 0.9600
C3_4 H3C_4 0.9600
C4_4 H4A_4 0.9600
C4_4 H4B_4 0.9600
C4_4 H4C_4 0.9600
C5_4 H5A_4 0.9600
C5_4 H5B_4 0.9600
C5_4 H5C_4 0.9600
B1_3 N1_6 1.586(5)
B1_5 C2_5 1.612(5)
C2_5 C3_5 1.5400(10)
C2_5 H2A_5 0.9700
C2_5 H2B_5 0.9700
C3_5 C5_5 1.5399(11)
C3_5 C4_5 1.5400(10)
C3_5 H3_5 0.9800
C4_5 H4A_5 0.9600
C4_5 H4B_5 0.9600
C4_5 H4C_5 0.9600
C5_5 H5D_5 0.9600
C5_5 H5E_5 0.9600
C5_5 H5F_5 0.9600
N1_6 C2_6 1.352(4)
N1_6 C6_6 1.359(4)
C2_6 C3_6 1.355(5)
C2_6 H2_6 0.9300
C3_6 C4_6 1.430(4)
C3_6 H3_6 0.9300
C4_6 N7_6 1.339(4)
C4_6 C5_6 1.423(4)
C5_6 C6_6 1.358(5)
C5_6 H5_6 0.9300
C6_6 H6_6 0.9300
N7_6 C8_6 1.455(5)
N7_6 C9_6 1.481(4)
C8_6 H8A_6 0.9600
C8_6 H8B_6 0.9600
C8_6 H8C_6 0.9600
C9_6 H9A_6 0.9600
C9_6 H9B_6 0.9600
C9_6 H9C_6 0.9600
Mn1_11 C1_11 1.751(4)
Mn1_11 C2_11 1.760(4)
O1_11 C1_11 1.178(5)
C2_11 O2_11 1.160(5)
C1_12 C5_12 1.398(5)
C1_12 C2_12 1.418(6)
C1_12 H1_12 0.9300
C2_12 C3_12 1.399(5)
C2_12 H2_12 0.9300
C3_12 C4_12 1.418(5)
C3_12 H3_12 0.9300
C4_12 C5_12 1.427(5)
C4_12 H4_12 0.9300
C5_12 H5_12 0.9300
B1_13 C2_13 1.616(5)
C2_13 C3_13 1.485(8)
C2_13 C5_13 1.586(7)
C2_13 C4_13 1.600(7)
C3_13 H3A_13 0.9600
C3_13 H3B_13 0.9600
C3_13 H3C_13 0.9600
C4_13 H4A_13 0.9600
C4_13 H4B_13 0.9600
C4_13 H4C_13 0.9600
C5_13 H5A_13 0.9600
C5_13 H5B_13 0.9600
C5_13 H5C_13 0.9600
B1_14 C2_14 1.616(5)
C2_14 C3_14 1.464(8)
C2_14 C5_14 1.565(8)
C2_14 C4_14 1.582(8)
C3_14 H3A_14 0.9600
C3_14 H3B_14 0.9600
C3_14 H3C_14 0.9600
C4_14 H4A_14 0.9600
C4_14 H4B_14 0.9600
C4_14 H4C_14 0.9600
C5_14 H5A_14 0.9600
C5_14 H5B_14 0.9600
C5_14 H5C_14 0.9600
B1_15 C2_15 1.616(5)
C2_15 C3_15 1.540(3)
C2_15 H2A_15 0.9700
C2_15 H2B_15 0.9700
C3_15 C4_15 1.540(3)
C3_15 C5_15 1.540(3)
C3_15 H3_15 0.9800
C4_15 H4A_15 0.9600
C4_15 H4B_15 0.9600
C4_15 H4C_15 0.9600
C5_15 H5A_15 0.9600
C5_15 H5B_15 0.9600
C5_15 H5C_15 0.9600
N1_16 C6_16 1.348(4)
N1_16 C2_16 1.365(4)
C2_16 C3_16 1.366(5)
C2_16 H2_16 0.9300
C3_16 C4_16 1.409(4)
C3_16 H3_16 0.9300
C4_16 N7_16 1.348(4)
C4_16 C5_16 1.411(4)
C5_16 C6_16 1.361(5)
C5_16 H5_16 0.9300
C6_16 H6_16 0.9300
N7_16 C9_16 1.451(4)
N7_16 C8_16 1.452(4)
C8_16 H8A_16 0.9600
C8_16 H8B_16 0.9600
C8_16 H8C_16 0.9600
C9_16 H9A_16 0.9600
C9_16 H9B_16 0.9600
C9_16 H9C_16 0.9600

loop_
_geom_torsion_atom_site_label_1
_geom_torsion_atom_site_label_2
_geom_torsion_atom_site_label_3
_geom_torsion_atom_site_label_4
_geom_torsion
C5_2 C1_2 C2_2 C3_2 0.4(4)
C1_2 C2_2 C3_2 C4_2 -0.7(4)
C2_2 C3_2 C4_2 C5_2 0.7(3)
C3_2 C4_2 C5_2 C1_2 -0.5(4)
C2_2 C1_2 C5_2 C4_2 0.1(4)
B1_5 C2_5 C3_5 C5_5 45(2)
B1_5 C2_5 C3_5 C4_5 -81(2)
C6_6 N1_6 C2_6 C3_6 -1.4(4)
N1_6 C2_6 C3_6 C4_6 -0.4(5)
C2_6 C3_6 C4_6 N7_6 -177.0(3)
C2_6 C3_6 C4_6 C5_6 2.4(4)
N7_6 C4_6 C5_6 C6_6 176.9(3)
C3_6 C4_6 C5_6 C6_6 -2.4(4)
C4_6 C5_6 C6_6 N1_6 0.7(5)
C2_6 N1_6 C6_6 C5_6 1.3(4)
C5_6 C4_6 N7_6 C8_6 -177.2(3)
C3_6 C4_6 N7_6 C8_6 2.0(5)
C5_6 C4_6 N7_6 C9_6 -3.0(5)
C3_6 C4_6 N7_6 C9_6 176.3(3)
C5_12 C1_12 C2_12 C3_12 -0.4(4)
C1_12 C2_12 C3_12 C4_12 0.5(4)
C2_12 C3_12 C4_12 C5_12 -0.4(4)
C2_12 C1_12 C5_12 C4_12 0.1(4)
C3_12 C4_12 C5_12 C1_12 0.2(4)
B1_15 C2_15 C3_15 C4_15 -178(2)
B1_15 C2_15 C3_15 C5_15 55(2)
C6_16 N1_16 C2_16 C3_16 -1.2(4)
N1_16 C2_16 C3_16 C4_16 1.3(5)
C2_16 C3_16 C4_16 N7_16 -179.8(3)
C2_16 C3_16 C4_16 C5_16 -0.1(4)
N7_16 C4_16 C5_16 C6_16 178.5(3)
C3_16 C4_16 C5_16 C6_16 -1.1(4)
C2_16 N1_16 C6_16 C5_16 -0.2(4)
C4_16 C5_16 C6_16 N1_16 1.4(5)
C3_16 C4_16 N7_16 C9_16 -179.5(3)
C5_16 C4_16 N7_16 C9_16 0.9(5)
C3_16 C4_16 N7_16 C8_16 3.6(5)
C5_16 C4_16 N7_16 C8_16 -176.0(3)
